data_7045489
loop_
_publ_author_name
'Holz, Julia'
'Ayerbe Garc\'ia, Marta'
'Frey, Wolfgang'
'Krupp, Felix'
'Peters, Ren\'e'

_publ_section_title
;
 Diastereoselective synthesis, structure and reactivity studies of
 ferrocenyloxazoline gold(i) and gold(ii) complexes.
;
_journal_issue 11
_journal_name_full 'Dalton transactions (Cambridge, England : 2003)'
_journal_page_first 3880
_journal_page_last 3905
_journal_paper_doi 10.1039/c8dt00109j
_journal_volume 47
_journal_year 2018
_chemical_absolute_configuration ad
_chemical_formula_moiety 'C32 H36 Au2 Cl2 Fe2 N2 O2'
_chemical_formula_sum 'C32 H36 Au2 Cl2 Fe2 N2 O2'
_chemical_formula_weight 1057.16
_chemical_name_systematic
; 
 '(Rp)-iPrFOAu(II)Cl' 
;
_space_group_IT_number 19
_space_group_name_Hall 'P 2ac 2ab'
_space_group_name_H-M_alt 'P 21 21 21'
_symmetry_cell_setting orthorhombic
_symmetry_space_group_name_Hall 'P 2ac 2ab'
_symmetry_space_group_name_H-M 'P 21 21 21'
_atom_sites_solution_hydrogens geom
_atom_sites_solution_primary direct
_atom_sites_solution_secondary difmap
_audit_creation_method SHELXL-97
_audit_update_record
;
2017-11-30 deposited with the CCDC.
2018-02-01 downloaded from the CCDC.
;
_cell_angle_alpha 90.00
_cell_angle_beta 90.00
_cell_angle_gamma 90.00
_cell_formula_units_Z 4
_cell_length_a 9.0827(9)
_cell_length_b 16.1005(13)
_cell_length_c 20.765(2)
_cell_measurement_reflns_used 4736
_cell_measurement_temperature 100(2)
_cell_measurement_theta_max 26.39
_cell_measurement_theta_min 1.60
_cell_volume 3036.6(5)
_computing_cell_refinement 'Bruker APEXII Software Suite, 2008'
_computing_data_collection 'Bruker APEXII Software Suite, 2008'
_computing_data_reduction 'Bruker APEXII Software Suite, 2008'
_computing_molecular_graphics 'SHELXTL-plus, XP (Sheldrick, 1991)'
_computing_structure_refinement 'SHELXL-97 (Sheldrick, 1997)'
_computing_structure_solution 'SHELXS-97 (Sheldrick, 1990)'
_diffrn_ambient_temperature 100(2)
_diffrn_measured_fraction_theta_full 0.999
_diffrn_measured_fraction_theta_max 0.999
_diffrn_measurement_device_type 'Bruker Kappa APEXII Duo'
_diffrn_measurement_method 'Omega + Phi Scans'
_diffrn_radiation_monochromator Triumph
_diffrn_radiation_source 'fine-focus sealed tube'
_diffrn_radiation_type MoK\a
_diffrn_radiation_wavelength 0.71073
_diffrn_reflns_av_R_equivalents 0.0996
_diffrn_reflns_av_sigmaI/netI 0.1121
_diffrn_reflns_limit_h_max 11
_diffrn_reflns_limit_h_min -11
_diffrn_reflns_limit_k_max 14
_diffrn_reflns_limit_k_min -20
_diffrn_reflns_limit_l_max 25
_diffrn_reflns_limit_l_min -25
_diffrn_reflns_number 22991
_diffrn_reflns_theta_full 26.39
_diffrn_reflns_theta_max 26.39
_diffrn_reflns_theta_min 1.60
_diffrn_standards_decay_% 0
_diffrn_standards_interval_count 0
_diffrn_standards_number 0
_exptl_absorpt_coefficient_mu 10.779
_exptl_absorpt_correction_T_max 0.7684
_exptl_absorpt_correction_T_min 0.4369
_exptl_absorpt_correction_type numerical
_exptl_absorpt_process_details 'SADABS (Bruker, 2008)'
_exptl_crystal_colour dark-red
_exptl_crystal_density_diffrn 2.312
_exptl_crystal_density_method 'not measured'
_exptl_crystal_description needle
_exptl_crystal_F_000 2008
_exptl_crystal_size_max 0.11
_exptl_crystal_size_mid 0.04
_exptl_crystal_size_min 0.03
_refine_diff_density_max 1.082
_refine_diff_density_min -0.976
_refine_diff_density_rms 0.237
_refine_ls_abs_structure_details 'Flack H D (1983), Acta Cryst. A39, 876-881'
_refine_ls_abs_structure_Flack -0.009(9)
_refine_ls_extinction_method none
_refine_ls_goodness_of_fit_ref 0.883
_refine_ls_hydrogen_treatment constr
_refine_ls_matrix_type full
_refine_ls_number_parameters 383
_refine_ls_number_reflns 6227
_refine_ls_number_restraints 216
_refine_ls_restrained_S_all 0.870
_refine_ls_R_factor_all 0.0744
_refine_ls_R_factor_gt 0.0430
_refine_ls_shift/su_max 0.001
_refine_ls_shift/su_mean 0.000
_refine_ls_structure_factor_coef Fsqd
_refine_ls_weighting_details 'calc w=1/[\s^2^(Fo^2^)+(0.0030P)^2^+0.0000P] where P=(Fo^2^+2Fc^2^)/3'
_refine_ls_weighting_scheme calc
_refine_ls_wR_factor_gt 0.0579
_refine_ls_wR_factor_ref 0.0638
_reflns_number_gt 4736
_reflns_number_total 6227
_reflns_threshold_expression >2sigma(I)
_cod_data_source_file c8dt00109j2.cif
_cod_data_source_block s2204lm
_cod_depositor_comments 'Adding full bibliography for 7045484--7045498.cif.'
_cod_database_code 7045489

loop_
_symmetry_equiv_pos_as_xyz
'x, y, z'
'-x+1/2, -y, z+1/2'
'-x, y+1/2, -z+1/2'
'x+1/2, -y+1/2, -z'

loop_
_atom_site_label
_atom_site_type_symbol
_atom_site_fract_x
_atom_site_fract_y
_atom_site_fract_z
_atom_site_U_iso_or_equiv
_atom_site_adp_type
_atom_site_occupancy
_atom_site_symmetry_multiplicity
_atom_site_calc_flag
_atom_site_refinement_flags
Au1 Au 0.48949(4) 0.49657(2) 0.213545(18) 0.00919(9) Uani 1 1 d .
Au2 Au 0.34977(4) 0.52286(2) 0.10851(2) 0.01018(9) Uani 1 1 d .
Fe1 Fe 0.76119(14) 0.49947(9) 0.07659(7) 0.0111(3) Uani 1 1 d .
Fe2 Fe 0.31299(17) 0.29169(8) 0.14923(8) 0.0126(4) Uani 1 1 d .
Cl1 Cl 0.6291(3) 0.46112(15) 0.30656(14) 0.0250(7) Uani 1 1 d .
Cl2 Cl 0.2253(3) 0.54467(16) 0.00826(15) 0.0231(7) Uani 1 1 d .
C1 C 0.6733(11) 0.5281(6) 0.1662(5) 0.013(2) Uani 1 1 d U
N1 N 0.4406(9) 0.6411(4) 0.0985(5) 0.014(2) Uani 1 1 d U
O1 O 0.6179(7) 0.7378(4) 0.0945(3) 0.0148(17) Uani 1 1 d U
N2 N 0.2970(8) 0.4679(5) 0.2631(4) 0.013(2) Uani 1 1 d U
O2 O 0.0972(7) 0.3946(4) 0.2890(4) 0.0142(17) Uani 1 1 d U
C2 C 0.6925(10) 0.6013(6) 0.1261(5) 0.010(2) Uani 1 1 d U
C3 C 0.8439(11) 0.6100(5) 0.1101(6) 0.013(2) Uani 1 1 d U
H3 H 0.8866 0.6540 0.0860 0.016 Uiso 1 1 calc R
C4 C 0.9201(12) 0.5403(6) 0.1369(5) 0.017(3) Uani 1 1 d U
H4 H 1.0218 0.5280 0.1320 0.020 Uiso 1 1 calc R
C5 C 0.8139(9) 0.4922(6) 0.1726(5) 0.014(2) Uani 1 1 d U
H5 H 0.8356 0.4436 0.1967 0.017 Uiso 1 1 calc R
C6 C 0.6278(11) 0.4153(5) 0.0301(5) 0.011(2) Uani 1 1 d U
H6 H 0.5372 0.3938 0.0458 0.013 Uiso 1 1 calc R
C7 C 0.6462(11) 0.4857(5) -0.0077(4) 0.012(2) Uani 1 1 d U
H7 H 0.5689 0.5203 -0.0228 0.014 Uiso 1 1 calc R
C8 C 0.7988(10) 0.4981(7) -0.0204(5) 0.017(2) Uani 1 1 d U
H8 H 0.8412 0.5421 -0.0446 0.020 Uiso 1 1 calc R
C9 C 0.8745(12) 0.4324(5) 0.0101(5) 0.018(3) Uani 1 1 d U
H9 H 0.9780 0.4240 0.0099 0.022 Uiso 1 1 calc R
C10 C 0.7703(11) 0.3817(6) 0.0407(6) 0.017(3) Uani 1 1 d U
H10 H 0.7915 0.3328 0.0647 0.021 Uiso 1 1 calc R
C11 C 0.5770(11) 0.6583(5) 0.1072(6) 0.012(2) Uani 1 1 d U
C12 C 0.3648(12) 0.7164(5) 0.0740(5) 0.017(3) Uani 1 1 d U
H12 H 0.3478 0.7085 0.0268 0.020 Uiso 1 1 calc R
C13 C 0.4809(12) 0.7837(5) 0.0819(5) 0.017(3) Uani 1 1 d U
H13A H 0.4896 0.8175 0.0422 0.020 Uiso 1 1 calc R
H13B H 0.4565 0.8208 0.1184 0.020 Uiso 1 1 calc R
C14 C 0.2135(11) 0.7301(6) 0.1060(6) 0.017(2) Uani 1 1 d U
H14 H 0.1524 0.6801 0.0959 0.021 Uiso 1 1 calc R
C15 C 0.1356(12) 0.8036(5) 0.0774(5) 0.015(2) Uani 1 1 d U
H15A H 0.1859 0.8547 0.0905 0.023 Uiso 1 1 calc R
H15B H 0.0336 0.8048 0.0927 0.023 Uiso 1 1 calc R
H15C H 0.1366 0.7992 0.0303 0.023 Uiso 1 1 calc R
C16 C 0.2228(12) 0.7357(6) 0.1804(5) 0.021(3) Uani 1 1 d U
H16A H 0.2706 0.7879 0.1927 0.031 Uiso 1 1 calc R
H16B H 0.2803 0.6888 0.1970 0.031 Uiso 1 1 calc R
H16C H 0.1233 0.7340 0.1986 0.031 Uiso 1 1 calc R
C17 C 0.2548(10) 0.4106(5) 0.1207(5) 0.008(2) Uani 1 1 d U
C18 C 0.1790(12) 0.3842(6) 0.1791(5) 0.014(3) Uani 1 1 d U
C19 C 0.0952(11) 0.3106(6) 0.1653(6) 0.014(2) Uani 1 1 d U
H19 H 0.0350 0.2805 0.1945 0.017 Uiso 1 1 calc R
C20 C 0.1201(11) 0.2915(6) 0.0988(5) 0.017(3) Uani 1 1 d U
H20 H 0.0794 0.2463 0.0755 0.020 Uiso 1 1 calc R
C21 C 0.2186(11) 0.3539(6) 0.0740(5) 0.013(2) Uani 1 1 d U
H21 H 0.2539 0.3556 0.0309 0.015 Uiso 1 1 calc R
C22 C 0.5355(11) 0.2860(6) 0.1654(5) 0.013(2) Uani 1 1 d U
H22 H 0.6025 0.3310 0.1611 0.016 Uiso 1 1 calc R
C23 C 0.4594(12) 0.2646(6) 0.2216(6) 0.024(3) Uani 1 1 d U
H23 H 0.4652 0.2921 0.2620 0.029 Uiso 1 1 calc R
C24 C 0.3701(13) 0.1924(6) 0.2066(6) 0.023(3) Uani 1 1 d U
H24 H 0.3075 0.1634 0.2356 0.027 Uiso 1 1 calc R
C25 C 0.3935(11) 0.1733(6) 0.1410(5) 0.016(3) Uani 1 1 d U
H25 H 0.3479 0.1297 0.1174 0.020 Uiso 1 1 calc R
C26 C 0.4966(12) 0.2305(5) 0.1168(6) 0.018(2) Uani 1 1 d U
H26 H 0.5338 0.2313 0.0740 0.022 Uiso 1 1 calc R
C27 C 0.1950(11) 0.4171(6) 0.2428(5) 0.010(2) Uani 1 1 d U
C28 C 0.2609(10) 0.4955(6) 0.3303(4) 0.011(2) Uani 1 1 d U
H28 H 0.3505 0.4925 0.3582 0.014 Uiso 1 1 calc R
C29 C 0.1509(13) 0.4280(6) 0.3494(5) 0.017(2) Uani 1 1 d U
H29A H 0.1996 0.3842 0.3753 0.020 Uiso 1 1 calc R
H29B H 0.0690 0.4519 0.3749 0.020 Uiso 1 1 calc R
C30 C 0.2007(12) 0.5841(6) 0.3290(6) 0.017(3) Uani 1 1 d U
H30 H 0.2742 0.6193 0.3057 0.020 Uiso 1 1 calc R
C31 C 0.0571(12) 0.5911(6) 0.2933(6) 0.027(3) Uani 1 1 d U
H31A H -0.0175 0.5569 0.3147 0.040 Uiso 1 1 calc R
H31B H 0.0703 0.5718 0.2489 0.040 Uiso 1 1 calc R
H31C H 0.0249 0.6492 0.2930 0.040 Uiso 1 1 calc R
C32 C 0.1877(11) 0.6182(6) 0.3977(6) 0.023(3) Uani 1 1 d U
H32A H 0.1526 0.6757 0.3962 0.034 Uiso 1 1 calc R
H32B H 0.2843 0.6164 0.4187 0.034 Uiso 1 1 calc R
H32C H 0.1179 0.5842 0.4222 0.034 Uiso 1 1 calc R

loop_
_atom_site_aniso_label
_atom_site_aniso_U_11
_atom_site_aniso_U_22
_atom_site_aniso_U_33
_atom_site_aniso_U_23
_atom_site_aniso_U_13
_atom_site_aniso_U_12
Au1 0.00968(19) 0.00935(17) 0.00855(18) -0.00033(18) 0.00121(19) 0.00009(18)
Au2 0.00887(19) 0.00883(18) 0.0128(2) 0.00264(18) 0.00178(19) 0.00110(16)
Fe1 0.0100(7) 0.0134(7) 0.0098(8) -0.0002(7) 0.0004(6) 0.0006(7)
Fe2 0.0165(9) 0.0086(7) 0.0128(9) -0.0003(7) -0.0014(7) 0.0017(6)
Cl1 0.0277(17) 0.0271(15) 0.0201(17) 0.0016(12) -0.0023(14) -0.0012(13)
Cl2 0.0228(16) 0.0246(15) 0.0220(18) 0.0017(13) -0.0039(14) -0.0011(12)
C1 0.014(3) 0.013(3) 0.013(3) -0.001(3) -0.002(3) -0.001(3)
N1 0.017(3) 0.012(3) 0.013(3) 0.003(2) 0.001(3) 0.001(2)
O1 0.014(3) 0.014(2) 0.016(3) 0.001(2) 0.002(2) -0.004(2)
N2 0.013(3) 0.012(3) 0.014(3) 0.002(2) 0.001(2) 0.001(2)
O2 0.014(3) 0.013(2) 0.015(3) -0.001(2) 0.004(2) -0.002(2)
C2 0.008(3) 0.012(3) 0.011(3) 0.002(3) -0.001(3) -0.001(2)
C3 0.014(3) 0.013(3) 0.013(3) 0.001(3) 0.000(3) 0.000(3)
C4 0.016(3) 0.018(3) 0.018(4) -0.001(3) -0.003(3) 0.002(3)
C5 0.014(3) 0.013(3) 0.015(3) 0.001(3) -0.002(3) 0.000(3)
C6 0.012(3) 0.012(3) 0.009(3) -0.002(3) 0.003(3) 0.000(3)
C7 0.011(3) 0.013(3) 0.012(3) -0.001(3) -0.002(3) 0.000(3)
C8 0.016(3) 0.016(3) 0.018(3) -0.001(3) 0.000(3) -0.001(3)
C9 0.016(4) 0.019(3) 0.019(4) -0.002(3) 0.001(3) 0.001(3)
C10 0.016(3) 0.018(3) 0.018(4) 0.000(3) 0.001(3) 0.004(3)
C11 0.014(3) 0.010(3) 0.010(3) -0.002(3) -0.002(3) -0.001(2)
C12 0.016(3) 0.018(3) 0.017(4) 0.003(3) 0.001(3) 0.001(3)
C13 0.016(3) 0.016(3) 0.017(4) 0.003(3) 0.001(3) -0.001(3)
C14 0.016(3) 0.017(3) 0.018(4) 0.000(3) 0.003(3) 0.000(2)
C15 0.016(3) 0.016(3) 0.015(3) 0.000(3) -0.003(3) 0.001(3)
C16 0.021(4) 0.022(3) 0.020(4) 0.000(3) 0.000(3) 0.002(3)
C17 0.005(3) 0.010(3) 0.009(3) 0.000(3) 0.002(3) 0.002(2)
C18 0.015(3) 0.014(3) 0.014(3) 0.002(3) -0.001(3) 0.000(3)
C19 0.013(3) 0.012(3) 0.016(4) 0.003(3) -0.001(3) 0.001(3)
C20 0.016(3) 0.017(3) 0.017(4) 0.001(3) 0.000(3) 0.000(3)
C21 0.014(3) 0.013(3) 0.011(3) 0.000(3) -0.001(3) 0.000(3)
C22 0.012(3) 0.013(3) 0.014(4) 0.000(3) -0.002(3) -0.001(3)
C23 0.025(4) 0.024(3) 0.024(4) -0.001(3) -0.001(3) 0.003(3)
C24 0.022(4) 0.022(3) 0.023(4) 0.003(3) -0.002(3) 0.001(3)
C25 0.018(4) 0.014(3) 0.017(4) 0.000(3) -0.002(3) 0.002(3)
C26 0.019(3) 0.018(3) 0.017(3) 0.002(3) 0.001(3) 0.003(3)
C27 0.012(3) 0.011(3) 0.008(3) 0.002(3) 0.002(3) 0.001(2)
C28 0.011(3) 0.012(3) 0.011(3) 0.001(3) 0.002(2) 0.001(3)
C29 0.019(3) 0.018(3) 0.014(3) -0.001(3) 0.002(3) 0.001(3)
C30 0.018(4) 0.017(3) 0.016(4) -0.003(3) 0.000(3) 0.000(3)
C31 0.028(4) 0.025(4) 0.027(4) -0.003(3) -0.001(3) -0.001(3)
C32 0.023(4) 0.023(3) 0.022(4) 0.000(3) 0.001(3) 0.002(3)

loop_
_atom_type_symbol
_atom_type_description
_atom_type_scat_dispersion_real
_atom_type_scat_dispersion_imag
_atom_type_scat_source
C C 0.0033 0.0016 'International Tables Vol C Tables 4.2.6.8 and 6.1.1.4'
H H 0.0000 0.0000 'International Tables Vol C Tables 4.2.6.8 and 6.1.1.4'
N N 0.0061 0.0033 'International Tables Vol C Tables 4.2.6.8 and 6.1.1.4'
O O 0.0106 0.0060 'International Tables Vol C Tables 4.2.6.8 and 6.1.1.4'
Cl Cl 0.1484 0.1585 'International Tables Vol C Tables 4.2.6.8 and 6.1.1.4'
Fe Fe 0.3463 0.8444 'International Tables Vol C Tables 4.2.6.8 and 6.1.1.4'
Au Au -2.0133 8.8022 'International Tables Vol C Tables 4.2.6.8 and 6.1.1.4'

loop_
_geom_angle_atom_site_label_1
_geom_angle_atom_site_label_2
_geom_angle_atom_site_label_3
_geom_angle
C1 Au1 N2 178.1(3)
C1 Au1 Cl1 90.9(3)
N2 Au1 Cl1 89.6(2)
C1 Au1 Au2 87.3(3)
N2 Au1 Au2 92.4(2)
Cl1 Au1 Au2 174.70(7)
C17 Au2 N1 177.5(4)
C17 Au2 Cl2 92.2(3)
N1 Au2 Cl2 88.0(3)
C17 Au2 Au1 87.6(3)
N1 Au2 Au1 92.3(3)
Cl2 Au2 Au1 178.01(7)
C4 Fe1 C2 69.1(4)
C4 Fe1 C9 103.4(4)
C2 Fe1 C9 158.0(4)
C4 Fe1 C10 120.0(4)
C2 Fe1 C10 161.3(4)
C9 Fe1 C10 40.3(4)
C4 Fe1 C8 119.7(4)
C2 Fe1 C8 123.9(4)
C9 Fe1 C8 40.6(4)
C10 Fe1 C8 67.9(4)
C4 Fe1 C7 158.1(4)
C2 Fe1 C7 111.3(4)
C9 Fe1 C7 67.7(4)
C10 Fe1 C7 66.9(4)
C8 Fe1 C7 40.7(3)
C4 Fe1 C5 41.5(4)
C2 Fe1 C5 68.1(4)
C9 Fe1 C5 120.7(4)
C10 Fe1 C5 107.0(4)
C8 Fe1 C5 156.6(4)
C7 Fe1 C5 160.3(4)
C4 Fe1 C3 41.1(4)
C2 Fe1 C3 40.7(4)
C9 Fe1 C3 120.4(4)
C10 Fe1 C3 156.2(4)
C8 Fe1 C3 106.4(4)
C7 Fe1 C3 124.7(4)
C5 Fe1 C3 68.6(4)
C4 Fe1 C6 157.7(4)
C2 Fe1 C6 126.0(4)
C9 Fe1 C6 68.3(4)
C10 Fe1 C6 40.6(4)
C8 Fe1 C6 68.2(4)
C7 Fe1 C6 39.5(4)
C5 Fe1 C6 123.7(4)
C3 Fe1 C6 160.9(4)
C4 Fe1 C1 69.4(4)
C2 Fe1 C1 41.4(4)
C9 Fe1 C1 157.1(4)
C10 Fe1 C1 123.3(4)
C8 Fe1 C1 161.8(4)
C7 Fe1 C1 126.4(4)
C5 Fe1 C1 39.9(3)
C3 Fe1 C1 69.2(4)
C6 Fe1 C1 109.9(4)
C18 Fe2 C19 41.6(4)
C18 Fe2 C20 69.0(4)
C19 Fe2 C20 41.2(4)
C18 Fe2 C21 67.7(4)
C19 Fe2 C21 69.1(4)
C20 Fe2 C21 41.3(4)
C18 Fe2 C22 125.2(4)
C19 Fe2 C22 160.1(4)
C20 Fe2 C22 158.4(4)
C21 Fe2 C22 124.1(4)
C18 Fe2 C25 157.9(4)
C19 Fe2 C25 120.1(4)
C20 Fe2 C25 105.2(4)
C21 Fe2 C25 122.8(4)
C22 Fe2 C25 67.7(4)
C18 Fe2 C26 160.8(4)
C19 Fe2 C26 156.8(4)
C20 Fe2 C26 121.9(4)
C21 Fe2 C26 109.0(4)
C22 Fe2 C26 39.8(4)
C25 Fe2 C26 40.1(4)
C18 Fe2 C23 108.8(4)
C19 Fe2 C23 122.9(5)
C20 Fe2 C23 158.6(4)
C21 Fe2 C23 159.2(4)
C22 Fe2 C23 39.9(4)
C25 Fe2 C23 68.5(4)
C26 Fe2 C23 67.2(4)
C18 Fe2 C24 123.1(5)
C19 Fe2 C24 105.5(4)
C20 Fe2 C24 120.8(4)
C21 Fe2 C24 158.1(4)
C22 Fe2 C24 67.8(4)
C25 Fe2 C24 40.3(4)
C26 Fe2 C24 67.2(4)
C23 Fe2 C24 41.3(4)
C18 Fe2 C17 41.7(4)
C19 Fe2 C17 70.1(4)
C20 Fe2 C17 68.6(4)
C21 Fe2 C17 38.9(4)
C22 Fe2 C17 109.8(4)
C25 Fe2 C17 157.9(4)
C26 Fe2 C17 123.8(4)
C23 Fe2 C17 124.8(4)
C24 Fe2 C17 161.2(4)
C5 C1 C2 106.1(8)
C5 C1 Au1 127.3(7)
C2 C1 Au1 125.9(7)
C5 C1 Fe1 69.2(6)
C2 C1 Fe1 67.7(6)
Au1 C1 Fe1 134.8(5)
C11 N1 C12 108.6(8)
C11 N1 Au2 124.4(7)
C12 N1 Au2 126.6(6)
C11 O1 C13 106.1(7)
C27 N2 C28 109.3(8)
C27 N2 Au1 125.1(7)
C28 N2 Au1 125.3(6)
C27 O2 C29 107.0(8)
C3 C2 C11 125.1(9)
C3 C2 C1 109.3(8)
C11 C2 C1 125.6(9)
C3 C2 Fe1 70.4(6)
C11 C2 Fe1 126.6(8)
C1 C2 Fe1 70.9(5)
C2 C3 C4 107.4(9)
C2 C3 Fe1 68.9(5)
C4 C3 Fe1 68.2(5)
C2 C3 H3 126.3
C4 C3 H3 126.3
Fe1 C3 H3 128.2
C3 C4 C5 107.3(9)
C3 C4 Fe1 70.7(6)
C5 C4 Fe1 70.5(6)
C3 C4 H4 126.4
C5 C4 H4 126.4
Fe1 C4 H4 124.1
C1 C5 C4 109.8(9)
C1 C5 Fe1 71.0(6)
C4 C5 Fe1 68.0(6)
C1 C5 H5 125.1
C4 C5 H5 125.1
Fe1 C5 H5 127.5
C7 C6 C10 106.8(9)
C7 C6 Fe1 69.9(5)
C10 C6 Fe1 69.0(6)
C7 C6 H6 126.6
C10 C6 H6 126.6
Fe1 C6 H6 126.1
C6 C7 C8 109.7(9)
C6 C7 Fe1 70.6(6)
C8 C7 Fe1 69.4(6)
C6 C7 H7 125.1
C8 C7 H7 125.1
Fe1 C7 H7 126.5
C9 C8 C7 106.6(9)
C9 C8 Fe1 69.3(6)
C7 C8 Fe1 69.9(5)
C9 C8 H8 126.7
C7 C8 H8 126.7
Fe1 C8 H8 125.6
C10 C9 C8 108.1(10)
C10 C9 Fe1 70.1(6)
C8 C9 Fe1 70.1(6)
C10 C9 H9 125.9
C8 C9 H9 125.9
Fe1 C9 H9 125.4
C9 C10 C6 108.8(9)
C9 C10 Fe1 69.6(6)
C6 C10 Fe1 70.4(5)
C9 C10 H10 125.6
C6 C10 H10 125.6
Fe1 C10 H10 126.0
N1 C11 O1 116.2(9)
N1 C11 C2 126.9(9)
O1 C11 C2 116.8(8)
N1 C12 C13 103.0(8)
N1 C12 C14 112.4(8)
C13 C12 C14 118.0(8)
N1 C12 H12 107.7
C13 C12 H12 107.7
C14 C12 H12 107.7
O1 C13 C12 104.3(7)
O1 C13 H13A 110.9
C12 C13 H13A 110.9
O1 C13 H13B 110.9
C12 C13 H13B 110.9
H13A C13 H13B 108.9
C15 C14 C12 111.2(9)
C15 C14 C16 112.0(9)
C12 C14 C16 113.0(9)
C15 C14 H14 106.8
C12 C14 H14 106.8
C16 C14 H14 106.8
C14 C15 H15A 109.5
C14 C15 H15B 109.5
H15A C15 H15B 109.5
C14 C15 H15C 109.5
H15A C15 H15C 109.5
H15B C15 H15C 109.5
C14 C16 H16A 109.5
C14 C16 H16B 109.5
H16A C16 H16B 109.5
C14 C16 H16C 109.5
H16A C16 H16C 109.5
H16B C16 H16C 109.5
C21 C17 C18 106.3(8)
C21 C17 Au2 127.6(8)
C18 C17 Au2 124.5(7)
C21 C17 Fe2 69.4(5)
C18 C17 Fe2 67.3(5)
Au2 C17 Fe2 138.9(5)
C27 C18 C19 122.9(10)
C27 C18 C17 127.8(9)
C19 C18 C17 108.9(9)
C27 C18 Fe2 119.6(7)
C19 C18 Fe2 69.5(6)
C17 C18 Fe2 71.0(6)
C20 C19 C18 106.6(9)
C20 C19 Fe2 69.8(6)
C18 C19 Fe2 68.9(6)
C20 C19 H19 126.7
C18 C19 H19 126.7
Fe2 C19 H19 126.1
C19 C20 C21 107.1(9)
C19 C20 Fe2 69.0(6)
C21 C20 Fe2 69.5(6)
C19 C20 H20 126.5
C21 C20 H20 126.5
Fe2 C20 H20 126.6
C17 C21 C20 111.1(10)
C17 C21 Fe2 71.7(6)
C20 C21 Fe2 69.2(6)
C17 C21 H21 124.4
C20 C21 H21 124.4
Fe2 C21 H21 126.3
C26 C22 C23 108.7(9)
C26 C22 Fe2 70.1(6)
C23 C22 Fe2 70.2(6)
C26 C22 H22 125.6
C23 C22 H22 125.6
Fe2 C22 H22 125.6
C22 C23 C24 107.1(10)
C22 C23 Fe2 69.9(6)
C24 C23 Fe2 69.6(6)
C22 C23 H23 126.4
C24 C23 H23 126.4
Fe2 C23 H23 125.6
C25 C24 C23 107.3(10)
C25 C24 Fe2 69.4(6)
C23 C24 Fe2 69.1(6)
C25 C24 H24 126.3
C23 C24 H24 126.3
Fe2 C24 H24 126.6
C26 C25 C24 107.5(9)
C26 C25 Fe2 70.0(6)
C24 C25 Fe2 70.3(6)
C26 C25 H25 126.2
C24 C25 H25 126.2
Fe2 C25 H25 125.1
C22 C26 C25 109.3(10)
C22 C26 Fe2 70.1(6)
C25 C26 Fe2 69.9(6)
C22 C26 H26 125.4
C25 C26 H26 125.4
Fe2 C26 H26 126.2
N2 C27 O2 113.9(9)
N2 C27 C18 127.0(10)
O2 C27 C18 119.1(9)
N2 C28 C30 109.8(8)
N2 C28 C29 100.0(7)
C30 C28 C29 115.7(8)
N2 C28 H28 110.3
C30 C28 H28 110.3
C29 C28 H28 110.3
O2 C29 C28 105.0(8)
O2 C29 H29A 110.7
C28 C29 H29A 110.7
O2 C29 H29B 110.7
C28 C29 H29B 110.7
H29A C29 H29B 108.8
C31 C30 C28 112.9(9)
C31 C30 C32 111.4(9)
C28 C30 C32 110.1(9)
C31 C30 H30 107.4
C28 C30 H30 107.4
C32 C30 H30 107.4
C30 C31 H31A 109.5
C30 C31 H31B 109.5
H31A C31 H31B 109.5
C30 C31 H31C 109.5
H31A C31 H31C 109.5
H31B C31 H31C 109.5
C30 C32 H32A 109.5
C30 C32 H32B 109.5
H32A C32 H32B 109.5
C30 C32 H32C 109.5
H32A C32 H32C 109.5
H32B C32 H32C 109.5

loop_
_geom_bond_atom_site_label_1
_geom_bond_atom_site_label_2
_geom_bond_distance
Au1 C1 2.002(10)
Au1 N2 2.081(8)
Au1 Cl1 2.380(3)
Au1 Au2 2.5586(6)
Au2 C17 2.019(9)
Au2 N1 2.085(7)
Au2 Cl2 2.395(3)
Fe1 C4 2.020(10)
Fe1 C2 2.033(10)
Fe1 C9 2.032(10)
Fe1 C10 2.039(10)
Fe1 C8 2.043(10)
Fe1 C7 2.050(9)
Fe1 C5 2.053(10)
Fe1 C3 2.053(9)
Fe1 C6 2.058(10)
Fe1 C1 2.077(10)
Fe2 C18 2.021(10)
Fe2 C19 2.029(10)
Fe2 C20 2.041(10)
Fe2 C21 2.044(10)
Fe2 C22 2.050(10)
Fe2 C25 2.049(9)
Fe2 C26 2.050(11)
Fe2 C23 2.054(11)
Fe2 C24 2.060(10)
Fe2 C17 2.073(9)
C1 C5 1.408(12)
C1 C2 1.454(13)
N1 C11 1.283(11)
N1 C12 1.484(12)
O1 C11 1.358(10)
O1 C13 1.471(11)
N2 C27 1.305(12)
N2 C28 1.500(11)
O2 C27 1.356(12)
O2 C29 1.451(12)
C2 C3 1.421(13)
C2 C11 1.449(13)
C3 C4 1.431(13)
C3 H3 0.9500
C4 C5 1.442(13)
C4 H4 0.9500
C5 H5 0.9500
C6 C7 1.387(12)
C6 C10 1.421(14)
C6 H6 0.9500
C7 C8 1.424(12)
C7 H7 0.9500
C8 C9 1.412(13)
C8 H8 0.9500
C9 C10 1.402(14)
C9 H9 0.9500
C10 H10 0.9500
C12 C13 1.521(13)
C12 C14 1.543(14)
C12 H12 1.0000
C13 H13A 0.9900
C13 H13B 0.9900
C14 C15 1.502(13)
C14 C16 1.549(15)
C14 H14 1.0000
C15 H15A 0.9800
C15 H15B 0.9800
C15 H15C 0.9800
C16 H16A 0.9800
C16 H16B 0.9800
C16 H16C 0.9800
C17 C21 1.371(13)
C17 C18 1.458(14)
C18 C27 1.433(14)
C18 C19 1.437(13)
C19 C20 1.432(14)
C19 H19 0.9500
C20 C21 1.440(13)
C20 H20 0.9500
C21 H21 0.9500
C22 C26 1.394(13)
C22 C23 1.399(15)
C22 H22 0.9500
C23 C24 1.451(14)
C23 H23 0.9500
C24 C25 1.414(14)
C24 H24 0.9500
C25 C26 1.407(13)
C25 H25 0.9500
C26 H26 0.9500
C28 C30 1.528(13)
C28 C29 1.529(13)
C28 H28 1.0000
C29 H29A 0.9900
C29 H29B 0.9900
C30 C31 1.505(14)
C30 C32 1.534(15)
C30 H30 1.0000
C31 H31A 0.9800
C31 H31B 0.9800
C31 H31C 0.9800
C32 H32A 0.9800
C32 H32B 0.9800
C32 H32C 0.9800

loop_
_geom_torsion_atom_site_label_1
_geom_torsion_atom_site_label_2
_geom_torsion_atom_site_label_3
_geom_torsion_atom_site_label_4
_geom_torsion
C1 Au1 Au2 C17 130.1(4)
N2 Au1 Au2 C17 -51.8(3)
Cl1 Au1 Au2 C17 60.1(8)
C1 Au1 Au2 N1 -52.4(3)
N2 Au1 Au2 N1 125.7(3)
Cl1 Au1 Au2 N1 -122.4(8)
C1 Au1 Au2 Cl2 48(2)
N2 Au1 Au2 Cl2 -134(2)
Cl1 Au1 Au2 Cl2 -22(2)
N2 Au1 C1 C5 137(11)
Cl1 Au1 C1 C5 33.0(9)
Au2 Au1 C1 C5 -142.0(9)
N2 Au1 C1 C2 -32(12)
Cl1 Au1 C1 C2 -136.4(8)
Au2 Au1 C1 C2 48.6(8)
N2 Au1 C1 Fe1 -126(11)
Cl1 Au1 C1 Fe1 130.3(6)
Au2 Au1 C1 Fe1 -44.8(6)
C4 Fe1 C1 C5 -37.0(5)
C2 Fe1 C1 C5 -118.5(8)
C9 Fe1 C1 C5 38.2(13)
C10 Fe1 C1 C5 76.0(7)
C8 Fe1 C1 C5 -160.2(11)
C7 Fe1 C1 C5 160.4(6)
C3 Fe1 C1 C5 -81.2(6)
C6 Fe1 C1 C5 119.2(6)
C4 Fe1 C1 C2 81.5(6)
C9 Fe1 C1 C2 156.7(10)
C10 Fe1 C1 C2 -165.5(6)
C8 Fe1 C1 C2 -41.7(14)
C7 Fe1 C1 C2 -81.2(6)
C5 Fe1 C1 C2 118.5(8)
C3 Fe1 C1 C2 37.3(5)
C6 Fe1 C1 C2 -122.3(6)
C4 Fe1 C1 Au1 -159.5(8)
C2 Fe1 C1 Au1 119.1(9)
C9 Fe1 C1 Au1 -84.2(13)
C10 Fe1 C1 Au1 -46.4(9)
C8 Fe1 C1 Au1 77.3(14)
C7 Fe1 C1 Au1 37.9(8)
C5 Fe1 C1 Au1 -122.4(9)
C3 Fe1 C1 Au1 156.4(8)
C6 Fe1 C1 Au1 -3.2(8)
C17 Au2 N1 C11 131(9)
Cl2 Au2 N1 C11 -133.4(11)
Au1 Au2 N1 C11 44.6(11)
C17 Au2 N1 C12 -55(10)
Cl2 Au2 N1 C12 39.8(8)
Au1 Au2 N1 C12 -142.2(8)
C1 Au1 N2 C27 129(11)
Cl1 Au1 N2 C27 -127.2(8)
Au2 Au1 N2 C27 47.9(8)
C1 Au1 N2 C28 -58(12)
Cl1 Au1 N2 C28 46.4(7)
Au2 Au1 N2 C28 -138.5(7)
C5 C1 C2 C3 -1.4(12)
Au1 C1 C2 C3 169.8(7)
Fe1 C1 C2 C3 -60.2(7)
C5 C1 C2 C11 -179.4(10)
Au1 C1 C2 C11 -8.1(15)
Fe1 C1 C2 C11 121.9(11)
C5 C1 C2 Fe1 58.7(7)
Au1 C1 C2 Fe1 -130.0(8)
C4 Fe1 C2 C3 37.6(6)
C9 Fe1 C2 C3 -36.1(14)
C10 Fe1 C2 C3 160.3(13)
C8 Fe1 C2 C3 -74.9(7)
C7 Fe1 C2 C3 -119.0(6)
C5 Fe1 C2 C3 82.2(6)
C6 Fe1 C2 C3 -161.2(6)
C1 Fe1 C2 C3 119.6(8)
C4 Fe1 C2 C11 157.3(10)
C9 Fe1 C2 C11 83.6(14)
C10 Fe1 C2 C11 -80.0(16)
C8 Fe1 C2 C11 44.8(10)
C7 Fe1 C2 C11 0.7(10)
C5 Fe1 C2 C11 -158.1(10)
C3 Fe1 C2 C11 119.7(11)
C6 Fe1 C2 C11 -41.5(10)
C1 Fe1 C2 C11 -120.7(11)
C4 Fe1 C2 C1 -82.1(6)
C9 Fe1 C2 C1 -155.7(11)
C10 Fe1 C2 C1 40.7(15)
C8 Fe1 C2 C1 165.5(5)
C7 Fe1 C2 C1 121.4(6)
C5 Fe1 C2 C1 -37.4(5)
C3 Fe1 C2 C1 -119.6(8)
C6 Fe1 C2 C1 79.2(7)
C11 C2 C3 C4 -179.0(10)
C1 C2 C3 C4 3.1(12)
Fe1 C2 C3 C4 -57.4(7)
C11 C2 C3 Fe1 -121.6(11)
C1 C2 C3 Fe1 60.5(7)
C4 Fe1 C3 C2 -120.0(9)
C9 Fe1 C3 C2 165.2(6)
C10 Fe1 C3 C2 -164.4(10)
C8 Fe1 C3 C2 123.4(6)
C7 Fe1 C3 C2 82.6(7)
C5 Fe1 C3 C2 -80.8(6)
C6 Fe1 C3 C2 52.9(16)
C1 Fe1 C3 C2 -38.0(6)
C2 Fe1 C3 C4 120.0(9)
C9 Fe1 C3 C4 -74.8(7)
C10 Fe1 C3 C4 -44.4(14)
C8 Fe1 C3 C4 -116.6(6)
C7 Fe1 C3 C4 -157.4(6)
C5 Fe1 C3 C4 39.2(6)
C6 Fe1 C3 C4 172.9(12)
C1 Fe1 C3 C4 82.1(7)
C2 C3 C4 C5 -3.5(12)
Fe1 C3 C4 C5 -61.3(7)
C2 C3 C4 Fe1 57.8(7)
C2 Fe1 C4 C3 -37.2(6)
C9 Fe1 C4 C3 121.1(6)
C10 Fe1 C4 C3 161.0(6)
C8 Fe1 C4 C3 80.9(7)
C7 Fe1 C4 C3 58.1(12)
C5 Fe1 C4 C3 -117.3(8)
C6 Fe1 C4 C3 -173.9(10)
C1 Fe1 C4 C3 -81.6(6)
C2 Fe1 C4 C5 80.1(6)
C9 Fe1 C4 C5 -121.6(6)
C10 Fe1 C4 C5 -81.7(7)
C8 Fe1 C4 C5 -161.8(6)
C7 Fe1 C4 C5 175.4(9)
C3 Fe1 C4 C5 117.3(8)
C6 Fe1 C4 C5 -56.6(13)
C1 Fe1 C4 C5 35.7(5)
C2 C1 C5 C4 -0.8(11)
Au1 C1 C5 C4 -171.9(7)
Fe1 C1 C5 C4 57.0(7)
C2 C1 C5 Fe1 -57.8(7)
Au1 C1 C5 Fe1 131.1(8)
C3 C4 C5 C1 2.7(12)
Fe1 C4 C5 C1 -58.8(7)
C3 C4 C5 Fe1 61.4(7)
C4 Fe1 C5 C1 121.7(8)
C2 Fe1 C5 C1 38.8(5)
C9 Fe1 C5 C1 -163.7(6)
C10 Fe1 C5 C1 -122.0(6)
C8 Fe1 C5 C1 164.6(9)
C7 Fe1 C5 C1 -53.3(14)
C3 Fe1 C5 C1 82.8(6)
C6 Fe1 C5 C1 -80.7(6)
C2 Fe1 C5 C4 -82.8(6)
C9 Fe1 C5 C4 74.6(6)
C10 Fe1 C5 C4 116.3(6)
C8 Fe1 C5 C4 42.9(12)
C7 Fe1 C5 C4 -174.9(10)
C3 Fe1 C5 C4 -38.9(6)
C6 Fe1 C5 C4 157.6(5)
C1 Fe1 C5 C4 -121.7(8)
C4 Fe1 C6 C7 -152.5(10)
C2 Fe1 C6 C7 79.9(7)
C9 Fe1 C6 C7 -80.9(6)
C10 Fe1 C6 C7 -118.1(9)
C8 Fe1 C6 C7 -37.1(6)
C5 Fe1 C6 C7 165.8(6)
C3 Fe1 C6 C7 39.9(16)
C1 Fe1 C6 C7 123.6(6)
C4 Fe1 C6 C10 -34.4(14)
C2 Fe1 C6 C10 -162.1(7)
C9 Fe1 C6 C10 37.2(6)
C8 Fe1 C6 C10 81.0(7)
C7 Fe1 C6 C10 118.1(9)
C5 Fe1 C6 C10 -76.1(7)
C3 Fe1 C6 C10 157.9(12)
C1 Fe1 C6 C10 -118.4(7)
C10 C6 C7 C8 -0.9(11)
Fe1 C6 C7 C8 58.4(7)
C10 C6 C7 Fe1 -59.4(7)
C4 Fe1 C7 C6 152.0(10)
C2 Fe1 C7 C6 -121.3(6)
C9 Fe1 C7 C6 82.4(6)
C10 Fe1 C7 C6 38.6(6)
C8 Fe1 C7 C6 121.0(9)
C5 Fe1 C7 C6 -37.0(14)
C3 Fe1 C7 C6 -165.2(6)
C1 Fe1 C7 C6 -76.7(7)
C4 Fe1 C7 C8 31.0(13)
C2 Fe1 C7 C8 117.8(6)
C9 Fe1 C7 C8 -38.5(6)
C10 Fe1 C7 C8 -82.4(6)
C5 Fe1 C7 C8 -158.0(10)
C3 Fe1 C7 C8 73.8(7)
C6 Fe1 C7 C8 -121.0(9)
C1 Fe1 C7 C8 162.3(6)
C6 C7 C8 C9 0.7(11)
Fe1 C7 C8 C9 59.9(7)
C6 C7 C8 Fe1 -59.2(7)
C4 Fe1 C8 C9 75.2(7)
C2 Fe1 C8 C9 158.8(6)
C10 Fe1 C8 C9 -37.7(6)
C7 Fe1 C8 C9 -117.5(9)
C5 Fe1 C8 C9 43.9(12)
C3 Fe1 C8 C9 117.8(6)
C6 Fe1 C8 C9 -81.6(6)
C1 Fe1 C8 C9 -169.1(11)
C4 Fe1 C8 C7 -167.3(5)
C2 Fe1 C8 C7 -83.6(7)
C9 Fe1 C8 C7 117.5(9)
C10 Fe1 C8 C7 79.8(6)
C5 Fe1 C8 C7 161.5(9)
C3 Fe1 C8 C7 -124.6(6)
C6 Fe1 C8 C7 35.9(5)
C1 Fe1 C8 C7 -51.6(15)
C7 C8 C9 C10 -0.2(12)
Fe1 C8 C9 C10 60.1(8)
C7 C8 C9 Fe1 -60.3(7)
C4 Fe1 C9 C10 120.9(7)
C2 Fe1 C9 C10 -172.0(10)
C8 Fe1 C9 C10 -118.9(9)
C7 Fe1 C9 C10 -80.1(7)
C5 Fe1 C9 C10 79.9(7)
C3 Fe1 C9 C10 161.6(6)
C6 Fe1 C9 C10 -37.4(6)
C1 Fe1 C9 C10 52.4(13)
C4 Fe1 C9 C8 -120.3(6)
C2 Fe1 C9 C8 -53.1(14)
C10 Fe1 C9 C8 118.9(9)
C7 Fe1 C9 C8 38.7(6)
C5 Fe1 C9 C8 -161.3(6)
C3 Fe1 C9 C8 -79.5(7)
C6 Fe1 C9 C8 81.4(6)
C1 Fe1 C9 C8 171.3(9)
C8 C9 C10 C6 -0.3(12)
Fe1 C9 C10 C6 59.7(7)
C8 C9 C10 Fe1 -60.1(7)
C7 C6 C10 C9 0.8(12)
Fe1 C6 C10 C9 -59.2(8)
C7 C6 C10 Fe1 60.0(7)
C4 Fe1 C10 C9 -74.5(7)
C2 Fe1 C10 C9 170.6(12)
C8 Fe1 C10 C9 37.9(6)
C7 Fe1 C10 C9 82.2(7)
C5 Fe1 C10 C9 -117.8(6)
C3 Fe1 C10 C9 -42.5(14)
C6 Fe1 C10 C9 119.8(9)
C1 Fe1 C10 C9 -158.3(6)
C4 Fe1 C10 C6 165.7(6)
C2 Fe1 C10 C6 50.8(16)
C9 Fe1 C10 C6 -119.8(9)
C8 Fe1 C10 C6 -81.8(7)
C7 Fe1 C10 C6 -37.6(6)
C5 Fe1 C10 C6 122.4(6)
C3 Fe1 C10 C6 -162.2(10)
C1 Fe1 C10 C6 81.9(7)
C12 N1 C11 O1 1.7(15)
Au2 N1 C11 O1 175.9(6)
C12 N1 C11 C2 -175.1(11)
Au2 N1 C11 C2 -0.8(19)
C13 O1 C11 N1 7.5(14)
C13 O1 C11 C2 -175.4(10)
C3 C2 C11 N1 151.9(13)
C1 C2 C11 N1 -30(2)
Fe1 C2 C11 N1 61.3(17)
C3 C2 C11 O1 -24.8(17)
C1 C2 C11 O1 152.8(10)
Fe1 C2 C11 O1 -115.4(9)
C11 N1 C12 C13 -9.6(12)
Au2 N1 C12 C13 176.3(7)
C11 N1 C12 C14 -137.6(11)
Au2 N1 C12 C14 48.3(12)
C11 O1 C13 C12 -12.7(10)
N1 C12 C13 O1 13.2(10)
C14 C12 C13 O1 137.7(9)
N1 C12 C14 C15 -176.5(9)
C13 C12 C14 C15 63.9(12)
N1 C12 C14 C16 56.7(11)
C13 C12 C14 C16 -62.9(12)
N1 Au2 C17 C21 130(9)
Cl2 Au2 C17 C21 34.4(9)
Au1 Au2 C17 C21 -143.6(9)
N1 Au2 C17 C18 -34(10)
Cl2 Au2 C17 C18 -129.3(8)
Au1 Au2 C17 C18 52.7(8)
N1 Au2 C17 Fe2 -128(9)
Cl2 Au2 C17 Fe2 136.5(8)
Au1 Au2 C17 Fe2 -41.6(8)
C18 Fe2 C17 C21 -118.9(9)
C19 Fe2 C17 C21 -81.0(7)
C20 Fe2 C17 C21 -36.9(6)
C22 Fe2 C17 C21 120.1(6)
C25 Fe2 C17 C21 40.6(13)
C26 Fe2 C17 C21 78.0(7)
C23 Fe2 C17 C21 162.1(6)
C24 Fe2 C17 C21 -160.6(12)
C19 Fe2 C17 C18 37.8(6)
C20 Fe2 C17 C18 82.0(6)
C21 Fe2 C17 C18 118.9(9)
C22 Fe2 C17 C18 -121.0(6)
C25 Fe2 C17 C18 159.5(10)
C26 Fe2 C17 C18 -163.1(6)
C23 Fe2 C17 C18 -79.0(7)
C24 Fe2 C17 C18 -41.7(15)
C18 Fe2 C17 Au2 117.0(11)
C19 Fe2 C17 Au2 154.8(10)
C20 Fe2 C17 Au2 -161.0(10)
C21 Fe2 C17 Au2 -124.1(11)
C22 Fe2 C17 Au2 -4.0(10)
C25 Fe2 C17 Au2 -83.5(14)
C26 Fe2 C17 Au2 -46.1(10)
C23 Fe2 C17 Au2 38.0(10)
C24 Fe2 C17 Au2 75.3(16)
C21 C17 C18 C27 172.0(10)
Au2 C17 C18 C27 -21.4(15)
Fe2 C17 C18 C27 113.3(11)
C21 C17 C18 C19 -0.7(12)
Au2 C17 C18 C19 165.9(7)
Fe2 C17 C18 C19 -59.4(7)
C21 C17 C18 Fe2 58.7(7)
Au2 C17 C18 Fe2 -134.7(7)
C19 Fe2 C18 C27 117.0(11)
C20 Fe2 C18 C27 155.6(9)
C21 Fe2 C18 C27 -159.8(9)
C22 Fe2 C18 C27 -42.9(10)
C25 Fe2 C18 C27 77.1(14)
C26 Fe2 C18 C27 -76.1(16)
C23 Fe2 C18 C27 -1.7(9)
C24 Fe2 C18 C27 41.8(10)
C17 Fe2 C18 C27 -123.4(11)
C20 Fe2 C18 C19 38.6(6)
C21 Fe2 C18 C19 83.1(7)
C22 Fe2 C18 C19 -160.0(6)
C25 Fe2 C18 C19 -39.9(14)
C26 Fe2 C18 C19 166.9(12)
C23 Fe2 C18 C19 -118.8(7)
C24 Fe2 C18 C19 -75.3(8)
C17 Fe2 C18 C19 119.6(9)
C19 Fe2 C18 C17 -119.6(9)
C20 Fe2 C18 C17 -81.0(6)
C21 Fe2 C18 C17 -36.5(6)
C22 Fe2 C18 C17 80.4(7)
C25 Fe2 C18 C17 -159.5(10)
C26 Fe2 C18 C17 47.3(16)
C23 Fe2 C18 C17 121.6(6)
C24 Fe2 C18 C17 165.1(6)
C27 C18 C19 C20 -172.8(9)
C17 C18 C19 C20 0.4(11)
Fe2 C18 C19 C20 -60.0(7)
C27 C18 C19 Fe2 -112.8(10)
C17 C18 C19 Fe2 60.4(7)
C18 Fe2 C19 C20 117.9(9)
C21 Fe2 C19 C20 38.3(5)
C22 Fe2 C19 C20 173.4(10)
C25 Fe2 C19 C20 -78.3(7)
C26 Fe2 C19 C20 -51.2(13)
C23 Fe2 C19 C20 -160.8(5)
C24 Fe2 C19 C20 -119.3(6)
C17 Fe2 C19 C20 79.9(6)
C20 Fe2 C19 C18 -117.9(9)
C21 Fe2 C19 C18 -79.6(6)
C22 Fe2 C19 C18 55.5(13)
C25 Fe2 C19 C18 163.8(6)
C26 Fe2 C19 C18 -169.1(10)
C23 Fe2 C19 C18 81.3(7)
C24 Fe2 C19 C18 122.8(6)
C17 Fe2 C19 C18 -38.0(6)
C18 C19 C20 C21 0.1(11)
Fe2 C19 C20 C21 -59.3(7)
C18 C19 C20 Fe2 59.4(7)
C18 Fe2 C20 C19 -38.9(6)
C21 Fe2 C20 C19 -118.7(8)
C22 Fe2 C20 C19 -173.9(9)
C25 Fe2 C20 C19 118.6(6)
C26 Fe2 C20 C19 158.8(5)
C23 Fe2 C20 C19 49.1(13)
C24 Fe2 C20 C19 78.0(7)
C17 Fe2 C20 C19 -83.8(6)
C18 Fe2 C20 C21 79.7(6)
C19 Fe2 C20 C21 118.7(8)
C22 Fe2 C20 C21 -55.2(12)
C25 Fe2 C20 C21 -122.8(6)
C26 Fe2 C20 C21 -82.6(7)
C23 Fe2 C20 C21 167.7(10)
C24 Fe2 C20 C21 -163.4(6)
C17 Fe2 C20 C21 34.8(6)
C18 C17 C21 C20 0.8(12)
Au2 C17 C21 C20 -165.2(7)
Fe2 C17 C21 C20 58.1(7)
C18 C17 C21 Fe2 -57.3(7)
Au2 C17 C21 Fe2 136.6(8)
C19 C20 C21 C17 -0.6(12)
Fe2 C20 C21 C17 -59.5(8)
C19 C20 C21 Fe2 59.0(7)
C18 Fe2 C21 C17 39.0(6)
C19 Fe2 C21 C17 83.9(6)
C20 Fe2 C21 C17 122.1(9)
C22 Fe2 C21 C17 -79.3(7)
C25 Fe2 C21 C17 -163.0(6)
C26 Fe2 C21 C17 -120.8(6)
C23 Fe2 C21 C17 -45.3(15)
C24 Fe2 C21 C17 163.3(11)
C18 Fe2 C21 C20 -83.1(6)
C19 Fe2 C21 C20 -38.2(6)
C22 Fe2 C21 C20 158.6(6)
C25 Fe2 C21 C20 74.9(7)
C26 Fe2 C21 C20 117.1(6)
C23 Fe2 C21 C20 -167.4(11)
C24 Fe2 C21 C20 41.2(15)
C17 Fe2 C21 C20 -122.1(9)
C18 Fe2 C22 C26 -163.7(6)
C19 Fe2 C22 C26 154.3(10)
C20 Fe2 C22 C26 -37.6(13)
C21 Fe2 C22 C26 -78.5(7)
C25 Fe2 C22 C26 36.9(6)
C23 Fe2 C22 C26 119.6(8)
C24 Fe2 C22 C26 80.6(6)
C17 Fe2 C22 C26 -119.5(6)
C18 Fe2 C22 C23 76.7(7)
C19 Fe2 C22 C23 34.8(14)
C20 Fe2 C22 C23 -157.2(9)
C21 Fe2 C22 C23 162.0(6)
C25 Fe2 C22 C23 -82.6(6)
C26 Fe2 C22 C23 -119.6(8)
C24 Fe2 C22 C23 -39.0(6)
C17 Fe2 C22 C23 121.0(6)
C26 C22 C23 C24 0.2(12)
Fe2 C22 C23 C24 59.9(7)
C26 C22 C23 Fe2 -59.8(7)
C18 Fe2 C23 C22 -122.8(6)
C19 Fe2 C23 C22 -166.7(5)
C20 Fe2 C23 C22 157.0(10)
C21 Fe2 C23 C22 -46.3(15)
C25 Fe2 C23 C22 80.6(6)
C26 Fe2 C23 C22 37.1(5)
C24 Fe2 C23 C22 118.1(9)
C17 Fe2 C23 C22 -79.2(7)
C18 Fe2 C23 C24 119.1(7)
C19 Fe2 C23 C24 75.3(8)
C20 Fe2 C23 C24 38.9(15)
C21 Fe2 C23 C24 -164.3(11)
C22 Fe2 C23 C24 -118.1(9)
C25 Fe2 C23 C24 -37.5(6)
C26 Fe2 C23 C24 -80.9(7)
C17 Fe2 C23 C24 162.8(6)
C22 C23 C24 C25 -1.0(11)
Fe2 C23 C24 C25 59.2(7)
C22 C23 C24 Fe2 -60.1(7)
C18 Fe2 C24 C25 160.3(6)
C19 Fe2 C24 C25 118.5(7)
C20 Fe2 C24 C25 76.6(8)
C21 Fe2 C24 C25 46.2(15)
C22 Fe2 C24 C25 -81.2(7)
C26 Fe2 C24 C25 -38.1(6)
C23 Fe2 C24 C25 -118.9(10)
C17 Fe2 C24 C25 -167.8(11)
C18 Fe2 C24 C23 -80.8(8)
C19 Fe2 C24 C23 -122.6(7)
C20 Fe2 C24 C23 -164.5(7)
C21 Fe2 C24 C23 165.1(11)
C22 Fe2 C24 C23 37.7(7)
C25 Fe2 C24 C23 118.9(10)
C26 Fe2 C24 C23 80.8(7)
C17 Fe2 C24 C23 -48.9(16)
C23 C24 C25 C26 1.4(12)
Fe2 C24 C25 C26 60.4(7)
C23 C24 C25 Fe2 -59.0(7)
C18 Fe2 C25 C26 -166.7(11)
C19 Fe2 C25 C26 163.8(7)
C20 Fe2 C25 C26 121.9(7)
C21 Fe2 C25 C26 80.6(7)
C22 Fe2 C25 C26 -36.6(6)
C23 Fe2 C25 C26 -79.7(7)
C24 Fe2 C25 C26 -118.1(9)
C17 Fe2 C25 C26 51.5(13)
C18 Fe2 C25 C24 -48.6(14)
C19 Fe2 C25 C24 -78.1(8)
C20 Fe2 C25 C24 -120.0(7)
C21 Fe2 C25 C24 -161.3(6)
C22 Fe2 C25 C24 81.5(7)
C26 Fe2 C25 C24 118.1(9)
C23 Fe2 C25 C24 38.4(7)
C17 Fe2 C25 C24 169.6(10)
C23 C22 C26 C25 0.7(12)
Fe2 C22 C26 C25 -59.1(8)
C23 C22 C26 Fe2 59.8(7)
C24 C25 C26 C22 -1.3(12)
Fe2 C25 C26 C22 59.2(7)
C24 C25 C26 Fe2 -60.6(7)
C18 Fe2 C26 C22 44.4(16)
C19 Fe2 C26 C22 -158.1(10)
C20 Fe2 C26 C22 164.7(6)
C21 Fe2 C26 C22 120.9(6)
C25 Fe2 C26 C22 -120.4(9)
C23 Fe2 C26 C22 -37.2(6)
C24 Fe2 C26 C22 -82.2(7)
C17 Fe2 C26 C22 80.4(7)
C18 Fe2 C26 C25 164.7(12)
C19 Fe2 C26 C25 -37.7(14)
C20 Fe2 C26 C25 -74.9(7)
C21 Fe2 C26 C25 -118.7(7)
C22 Fe2 C26 C25 120.4(9)
C23 Fe2 C26 C25 83.2(7)
C24 Fe2 C26 C25 38.2(6)
C17 Fe2 C26 C25 -159.2(6)
C28 N2 C27 O2 -8.2(11)
Au1 N2 C27 O2 166.3(6)
C28 N2 C27 C18 172.4(9)
Au1 N2 C27 C18 -13.2(14)
C29 O2 C27 N2 -6.7(10)
C29 O2 C27 C18 172.7(8)
C19 C18 C27 N2 159.9(10)
C17 C18 C27 N2 -11.9(17)
Fe2 C18 C27 N2 76.3(12)
C19 C18 C27 O2 -19.5(14)
C17 C18 C27 O2 168.7(9)
Fe2 C18 C27 O2 -103.1(9)
C27 N2 C28 C30 -103.8(9)
Au1 N2 C28 C30 81.7(9)
C27 N2 C28 C29 18.3(10)
Au1 N2 C28 C29 -156.2(6)
C27 O2 C29 C28 18.2(9)
N2 C28 C29 O2 -21.3(9)
C30 C28 C29 O2 96.5(10)
N2 C28 C30 C31 64.1(11)
C29 C28 C30 C31 -48.1(13)
N2 C28 C30 C32 -170.6(8)
C29 C28 C30 C32 77.2(10)
